data_4060442
loop_
_publ_author_name
'M. Doux'
'L. Ricard'
'P. Le Floch'
'Y. Jean'

_publ_section_title
;
 On the regioselectivity of the addition of O2 on SPS-based Rh(I) and
 Ir(I) complexes
;
_journal_name_full Organometallics
_journal_paper_doi 10.1021/om0492045
_journal_year 2005
_chemical_formula_sum 'C43 H72 Mg N3 O P'
_chemical_formula_weight 702.32
_space_group_IT_number 2
_symmetry_cell_setting triclinic
_symmetry_space_group_name_Hall '-P 1'
_symmetry_space_group_name_H-M 'P -1'
_cell_angle_alpha 74.795(7)
_cell_angle_beta 84.401(6)
_cell_angle_gamma 75.178(6)
_cell_formula_units_Z 2
_cell_length_a 10.637(2)
_cell_length_b 10.744(2)
_cell_length_c 20.461(4)
_cell_measurement_temperature 173(2)
_cell_volume 2180.3(7)
_diffrn_ambient_temperature 173(2)
_exptl_crystal_density_diffrn 1.070
_cod_depositor_comments
;
The following automatic conversions were performed:
'_symmetry_cell_setting' value 'Triclinic' changed to 'triclinic'
according to '/home/saulius/struct/CIF-dictionaries/cif_core.dic'
dictionary named 'cif_core.dic' version 2.4.1 from 2010-06-29.

Automatic conversion script
Id: cif_fix_enum 1527 2010-12-29 10:47:43Z saulius 
;
_cod_database_code 4060442

loop_
_symmetry_equiv_pos_as_xyz
'x, y, z'
'-x, -y, -z'

loop_
_atom_site_label
_atom_site_type_symbol
_atom_site_fract_x
_atom_site_fract_y
_atom_site_fract_z
_atom_site_U_iso_or_equiv
_atom_site_adp_type
_atom_site_occupancy
_atom_site_symmetry_multiplicity
_atom_site_calc_flag
_atom_site_refinement_flags
_atom_site_disorder_assembly
_atom_site_disorder_group
P1 P 0.55401(5) 0.83326(5) 0.14849(3) 0.03416(14) Uani 1 1 d . . .
Mg1 Mg 0.36490(5) 0.84529(6) 0.26612(3) 0.02840(15) Uani 1 1 d . . .
O1 O 0.23745(12) 1.01830(12) 0.22315(7) 0.0374(3) Uani 1 1 d . . .
N1 N 0.26721(15) 0.69862(15) 0.28124(8) 0.0342(4) Uani 1 1 d . . .
N2 N 0.30227(14) 0.78093(14) 0.36533(8) 0.0306(3) Uani 1 1 d . . .
N3 N 0.54585(14) 0.83930(14) 0.22975(7) 0.0290(3) Uani 1 1 d . . .
C1 C 0.25403(16) 0.69190(17) 0.34733(9) 0.0295(4) Uani 1 1 d . . .
C2 C 0.19144(17) 0.59146(17) 0.39708(10) 0.0327(4) Uani 1 1 d . . .
H2A H 0.1189 0.5782 0.3749 0.039 Uiso 1 1 calc R . .
H2B H 0.1543 0.6280 0.4364 0.039 Uiso 1 1 calc R . .
C3 C 0.28599(19) 0.45687(18) 0.42260(11) 0.0394(5) Uani 1 1 d . . .
H3A H 0.3265 0.4220 0.3833 0.047 Uiso 1 1 calc R . .
H3B H 0.3561 0.4689 0.4470 0.047 Uiso 1 1 calc R . .
C4 C 0.2189(2) 0.3557(2) 0.46980(12) 0.0494(5) Uani 1 1 d . . .
H4A H 0.2863 0.2775 0.4919 0.059 Uiso 1 1 calc R . .
H4B H 0.1694 0.3957 0.5058 0.059 Uiso 1 1 calc R . .
C5 C 0.1287(3) 0.3101(3) 0.4353(2) 0.0960(12) Uani 1 1 d . . .
H5A H 0.0577 0.3858 0.4163 0.144 Uiso 1 1 calc R . .
H5B H 0.0929 0.2425 0.4681 0.144 Uiso 1 1 calc R . .
H5C H 0.1762 0.2722 0.3988 0.144 Uiso 1 1 calc R . .
C6 C 0.22455(19) 0.61364(18) 0.24779(10) 0.0358(4) Uani 1 1 d . . .
H6 H 0.1851 0.5487 0.2825 0.043 Uiso 1 1 calc R . .
C7 C 0.3393(2) 0.5381(2) 0.21284(13) 0.0510(6) Uani 1 1 d . . .
H7A H 0.4028 0.4810 0.2472 0.061 Uiso 1 1 calc R . .
H7B H 0.3828 0.6021 0.1810 0.061 Uiso 1 1 calc R . .
C8 C 0.2994(2) 0.4522(2) 0.17406(14) 0.0579(6) Uani 1 1 d . . .
H8A H 0.3767 0.4089 0.1500 0.070 Uiso 1 1 calc R . .
H8B H 0.2649 0.3815 0.2064 0.070 Uiso 1 1 calc R . .
C9 C 0.1967(2) 0.5336(2) 0.12325(12) 0.0489(5) Uani 1 1 d . . .
H9A H 0.2347 0.5963 0.0873 0.059 Uiso 1 1 calc R . .
H9B H 0.1673 0.4740 0.1017 0.059 Uiso 1 1 calc R . .
C10 C 0.0821(2) 0.6101(3) 0.15715(14) 0.0603(7) Uani 1 1 d . . .
H10A H 0.0372 0.5471 0.1888 0.072 Uiso 1 1 calc R . .
H10B H 0.0197 0.6679 0.1224 0.072 Uiso 1 1 calc R . .
C11 C 0.1236(2) 0.6958(2) 0.19621(12) 0.0496(6) Uani 1 1 d . . .
H11A H 0.1598 0.7651 0.1639 0.060 Uiso 1 1 calc R . .
H11B H 0.0464 0.7407 0.2197 0.060 Uiso 1 1 calc R . .
C12 C 0.30071(17) 0.78780(17) 0.43582(9) 0.0304(4) Uani 1 1 d . . .
H12 H 0.3101 0.6960 0.4656 0.037 Uiso 1 1 calc R . .
C13 C 0.17443(19) 0.8763(2) 0.45642(10) 0.0420(5) Uani 1 1 d . . .
H13A H 0.1617 0.9664 0.4258 0.050 Uiso 1 1 calc R . .
H13B H 0.1002 0.8399 0.4514 0.050 Uiso 1 1 calc R . .
C14 C 0.1764(2) 0.8854(3) 0.52957(12) 0.0559(6) Uani 1 1 d . . .
H14A H 0.0948 0.9462 0.5407 0.067 Uiso 1 1 calc R . .
H14B H 0.1811 0.7965 0.5606 0.067 Uiso 1 1 calc R . .
C15 C 0.2921(2) 0.9360(2) 0.53993(12) 0.0547(6) Uani 1 1 d . . .
H15A H 0.2824 1.0286 0.5126 0.066 Uiso 1 1 calc R . .
H15B H 0.2944 0.9359 0.5882 0.066 Uiso 1 1 calc R . .
C16 C 0.4186(2) 0.8500(2) 0.51935(10) 0.0405(5) Uani 1 1 d . . .
H16A H 0.4333 0.7599 0.5502 0.049 Uiso 1 1 calc R . .
H16B H 0.4918 0.8884 0.5236 0.049 Uiso 1 1 calc R . .
C17 C 0.41555(19) 0.8402(2) 0.44678(10) 0.0379(4) Uani 1 1 d . . .
H17A H 0.4976 0.7803 0.4355 0.045 Uiso 1 1 calc R . .
H17B H 0.4099 0.9291 0.4157 0.045 Uiso 1 1 calc R . .
C18 C 0.65655(16) 0.82839(17) 0.26686(9) 0.0280(4) Uani 1 1 d . . .
C19 C 0.72800(17) 0.70404(17) 0.30384(9) 0.0312(4) Uani 1 1 d . . .
C20 C 0.83549(19) 0.6992(2) 0.33919(10) 0.0382(4) Uani 1 1 d . . .
H20 H 0.8843 0.6155 0.3635 0.046 Uiso 1 1 calc R . .
C21 C 0.87262(19) 0.8125(2) 0.33980(11) 0.0404(5) Uani 1 1 d . . .
H21 H 0.9474 0.8068 0.3634 0.048 Uiso 1 1 calc R . .
C22 C 0.79986(18) 0.93480(19) 0.30572(10) 0.0349(4) Uani 1 1 d . . .
H22 H 0.8244 1.0131 0.3070 0.042 Uiso 1 1 calc R . .
C23 C 0.69184(17) 0.94569(17) 0.26969(9) 0.0300(4) Uani 1 1 d . . .
C24 C 0.68689(19) 0.57571(18) 0.30984(11) 0.0377(4) Uani 1 1 d . . .
H24 H 0.6198 0.5943 0.2753 0.045 Uiso 1 1 calc R . .
C25 C 0.7985(2) 0.4620(2) 0.29653(13) 0.0533(6) Uani 1 1 d . . .
H25A H 0.8632 0.4377 0.3315 0.080 Uiso 1 1 calc R . .
H25B H 0.8394 0.4906 0.2519 0.080 Uiso 1 1 calc R . .
H25C H 0.7644 0.3849 0.2976 0.080 Uiso 1 1 calc R . .
C26 C 0.6241(2) 0.5309(2) 0.37971(12) 0.0522(6) Uani 1 1 d . . .
H26A H 0.6874 0.5135 0.4147 0.078 Uiso 1 1 calc R . .
H26B H 0.5962 0.4495 0.3822 0.078 Uiso 1 1 calc R . .
H26C H 0.5485 0.6008 0.3870 0.078 Uiso 1 1 calc R . .
C27 C 0.60803(19) 1.08239(18) 0.23779(10) 0.0354(4) Uani 1 1 d . . .
H27 H 0.5631 1.0733 0.1992 0.042 Uiso 1 1 calc R . .
C28 C 0.5024(2) 1.1264(2) 0.28902(12) 0.0499(5) Uani 1 1 d . . .
H28A H 0.5431 1.1367 0.3276 0.075 Uiso 1 1 calc R . .
H28B H 0.4516 1.0592 0.3049 0.075 Uiso 1 1 calc R . .
H28C H 0.4448 1.2114 0.2673 0.075 Uiso 1 1 calc R . .
C29 C 0.6842(3) 1.1875(2) 0.20936(14) 0.0587(6) Uani 1 1 d . . .
H29A H 0.6255 1.2697 0.1854 0.088 Uiso 1 1 calc R . .
H29B H 0.7529 1.1562 0.1778 0.088 Uiso 1 1 calc R . .
H29C H 0.7234 1.2047 0.2465 0.088 Uiso 1 1 calc R . .
C30 C 0.6610(2) 0.6710(2) 0.14000(11) 0.0479(5) Uani 1 1 d . . .
H30A H 0.7476 0.6603 0.1576 0.058 Uiso 1 1 calc R . .
H30B H 0.6233 0.5981 0.1678 0.058 Uiso 1 1 calc R . .
C31 C 0.6768(4) 0.6607(3) 0.06707(14) 0.0808(9) Uani 1 1 d . . .
H31A H 0.7430 0.7087 0.0438 0.097 Uiso 1 1 calc R . .
H31B H 0.5934 0.7061 0.0444 0.097 Uiso 1 1 calc R . .
C32 C 0.7171(4) 0.5189(3) 0.05822(17) 0.0976(12) Uani 1 1 d . . .
H32A H 0.6551 0.4682 0.0843 0.117 Uiso 1 1 calc R . .
H32B H 0.7125 0.5213 0.0098 0.117 Uiso 1 1 calc R . .
C33 C 0.8509(5) 0.4495(5) 0.0813(3) 0.1331(17) Uani 1 1 d . . .
H33A H 0.9125 0.5004 0.0564 0.200 Uiso 1 1 calc R . .
H33B H 0.8738 0.3607 0.0728 0.200 Uiso 1 1 calc R . .
H33C H 0.8545 0.4417 0.1300 0.200 Uiso 1 1 calc R . .
C34 C 0.66262(19) 0.93979(19) 0.10230(10) 0.0370(4) Uani 1 1 d . . .
C35 C 0.6111(2) 1.0521(2) 0.05283(11) 0.0497(5) Uani 1 1 d . . .
H35 H 0.5212 1.0731 0.0438 0.060 Uiso 1 1 calc R . .
C36 C 0.6882(3) 1.1348(3) 0.01609(13) 0.0640(7) Uani 1 1 d . . .
H36 H 0.6511 1.2113 -0.0179 0.077 Uiso 1 1 calc R . .
C37 C 0.8190(3) 1.1057(3) 0.02899(13) 0.0624(7) Uani 1 1 d . . .
H37 H 0.8721 1.1622 0.0042 0.075 Uiso 1 1 calc R . .
C38 C 0.8720(2) 0.9937(2) 0.07807(13) 0.0548(6) Uani 1 1 d . . .
H38 H 0.9621 0.9727 0.0868 0.066 Uiso 1 1 calc R . .
C39 C 0.7946(2) 0.9119(2) 0.11457(11) 0.0431(5) Uani 1 1 d . . .
H39 H 0.8321 0.8356 0.1485 0.052 Uiso 1 1 calc R . .
C40 C 0.2600(2) 1.1121(2) 0.16102(11) 0.0441(5) Uani 1 1 d . . .
H40A H 0.3548 1.0976 0.1509 0.053 Uiso 1 1 calc R . .
H40B H 0.2277 1.2033 0.1674 0.053 Uiso 1 1 calc R . .
C41 C 0.1954(3) 1.1011(4) 0.10247(14) 0.0852(10) Uani 1 1 d . . .
H41A H 0.2218 1.0093 0.0980 0.128 Uiso 1 1 calc R . .
H41B H 0.2210 1.1605 0.0610 0.128 Uiso 1 1 calc R . .
H41C H 0.1008 1.1262 0.1097 0.128 Uiso 1 1 calc R . .
C42 C 0.10465(19) 1.0412(2) 0.25065(12) 0.0433(5) Uani 1 1 d . . .
H42A H 0.0955 0.9630 0.2876 0.052 Uiso 1 1 calc R . .
H42B H 0.0447 1.0503 0.2147 0.052 Uiso 1 1 calc R . .
C43 C 0.0662(3) 1.1624(3) 0.27752(17) 0.0746(8) Uani 1 1 d . . .
H43A H 0.1332 1.1609 0.3076 0.112 Uiso 1 1 calc R . .
H43B H -0.0170 1.1641 0.3029 0.112 Uiso 1 1 calc R . .
H43C H 0.0573 1.2417 0.2397 0.112 Uiso 1 1 calc R . .

loop_
_atom_site_aniso_label
_atom_site_aniso_U_11
_atom_site_aniso_U_22
_atom_site_aniso_U_33
_atom_site_aniso_U_23
_atom_site_aniso_U_13
_atom_site_aniso_U_12
P1 0.0329(3) 0.0408(3) 0.0309(3) -0.0088(2) -0.0014(2) -0.0126(2)
Mg1 0.0264(3) 0.0278(3) 0.0308(3) -0.0049(2) -0.0002(2) -0.0088(2)
O1 0.0312(7) 0.0329(7) 0.0420(8) -0.0007(6) 0.0002(6) -0.0061(5)
N1 0.0386(9) 0.0348(8) 0.0325(9) -0.0058(7) -0.0006(7) -0.0174(7)
N2 0.0314(8) 0.0299(8) 0.0307(8) -0.0067(6) 0.0021(6) -0.0099(6)
N3 0.0276(8) 0.0320(8) 0.0282(8) -0.0052(6) -0.0008(6) -0.0108(6)
C1 0.0243(9) 0.0266(9) 0.0344(10) -0.0043(7) -0.0010(7) -0.0039(7)
C2 0.0288(9) 0.0309(9) 0.0367(11) -0.0039(8) 0.0001(8) -0.0089(7)
C3 0.0330(10) 0.0322(10) 0.0486(12) -0.0003(8) -0.0038(9) -0.0087(8)
C4 0.0492(13) 0.0380(11) 0.0538(14) 0.0052(9) -0.0068(10) -0.0127(9)
C5 0.092(2) 0.0575(17) 0.137(3) 0.0217(18) -0.050(2) -0.0454(16)
C6 0.0414(11) 0.0352(10) 0.0356(11) -0.0064(8) -0.0023(8) -0.0198(8)
C7 0.0409(12) 0.0433(12) 0.0750(17) -0.0274(11) -0.0153(11) -0.0030(9)
C8 0.0556(14) 0.0457(13) 0.0806(18) -0.0324(12) -0.0125(13) -0.0054(11)
C9 0.0607(14) 0.0473(12) 0.0457(13) -0.0201(10) -0.0023(11) -0.0165(10)
C10 0.0469(13) 0.0813(17) 0.0622(16) -0.0387(14) -0.0153(12) -0.0056(12)
C11 0.0400(12) 0.0580(14) 0.0533(14) -0.0292(11) -0.0098(10) 0.0025(10)
C12 0.0313(9) 0.0285(9) 0.0289(10) -0.0054(7) 0.0010(7) -0.0050(7)
C13 0.0341(11) 0.0486(12) 0.0389(12) -0.0137(9) -0.0024(9) 0.0011(9)
C14 0.0424(13) 0.0762(16) 0.0415(13) -0.0240(11) 0.0020(10) 0.0078(11)
C15 0.0612(15) 0.0570(14) 0.0449(13) -0.0253(11) -0.0114(11) 0.0042(11)
C16 0.0441(11) 0.0387(11) 0.0387(11) -0.0087(8) -0.0075(9) -0.0085(9)
C17 0.0398(11) 0.0387(11) 0.0384(11) -0.0119(8) 0.0011(9) -0.0138(8)
C18 0.0246(9) 0.0336(9) 0.0258(9) -0.0075(7) 0.0033(7) -0.0083(7)
C19 0.0263(9) 0.0323(9) 0.0336(10) -0.0076(7) 0.0028(7) -0.0068(7)
C20 0.0313(10) 0.0383(10) 0.0402(11) -0.0052(8) -0.0044(8) -0.0030(8)
C21 0.0315(10) 0.0494(12) 0.0428(12) -0.0122(9) -0.0076(9) -0.0109(9)
C22 0.0327(10) 0.0377(10) 0.0387(11) -0.0140(8) -0.0014(8) -0.0116(8)
C23 0.0298(9) 0.0328(9) 0.0280(9) -0.0075(7) 0.0016(7) -0.0093(7)
C24 0.0360(10) 0.0297(10) 0.0461(12) -0.0071(8) -0.0036(9) -0.0069(8)
C25 0.0521(14) 0.0400(12) 0.0673(16) -0.0190(11) 0.0040(12) -0.0064(10)
C26 0.0504(13) 0.0368(11) 0.0624(15) -0.0009(10) 0.0099(11) -0.0139(10)
C27 0.0395(11) 0.0288(9) 0.0382(11) -0.0055(8) -0.0045(8) -0.0103(8)
C28 0.0462(12) 0.0448(12) 0.0492(13) -0.0096(10) -0.0058(10) 0.0050(10)
C29 0.0608(15) 0.0363(12) 0.0764(18) -0.0018(11) -0.0052(13) -0.0186(10)
C30 0.0591(14) 0.0468(12) 0.0414(12) -0.0149(10) 0.0056(10) -0.0175(10)
C31 0.127(3) 0.0642(17) 0.0480(16) -0.0203(13) 0.0075(16) -0.0145(17)
C32 0.145(4) 0.091(2) 0.065(2) -0.0409(18) 0.017(2) -0.029(2)
C33 0.121(4) 0.132(4) 0.159(4) -0.089(3) 0.011(3) -0.004(3)
C34 0.0392(11) 0.0439(11) 0.0287(10) -0.0087(8) 0.0007(8) -0.0122(8)
C35 0.0494(13) 0.0534(13) 0.0416(13) 0.0000(10) -0.0045(10) -0.0149(10)
C36 0.0752(18) 0.0577(15) 0.0504(15) 0.0090(11) 0.0014(13) -0.0246(13)
C37 0.0724(18) 0.0659(16) 0.0534(15) -0.0091(12) 0.0153(13) -0.0367(14)
C38 0.0442(13) 0.0668(16) 0.0579(15) -0.0169(12) 0.0078(11) -0.0233(11)
C39 0.0402(11) 0.0485(12) 0.0400(12) -0.0076(9) 0.0010(9) -0.0139(9)
C40 0.0445(12) 0.0355(11) 0.0461(13) 0.0040(9) -0.0023(10) -0.0129(9)
C41 0.091(2) 0.117(3) 0.0486(17) 0.0035(16) -0.0155(15) -0.046(2)
C42 0.0300(10) 0.0410(11) 0.0519(13) -0.0048(9) 0.0014(9) -0.0040(8)
C43 0.0612(17) 0.0594(16) 0.102(2) -0.0326(15) 0.0194(16) -0.0079(13)

loop_
_geom_bond_atom_site_label_1
_geom_bond_atom_site_label_2
_geom_bond_distance
_geom_bond_site_symmetry_2
_geom_bond_publ_flag
P1 N3 1.6740(16) . ?
P1 C34 1.853(2) . ?
P1 C30 1.863(2) . ?
Mg1 N3 1.9862(16) . ?
Mg1 O1 2.0377(14) . ?
Mg1 N1 2.0440(16) . ?
Mg1 N2 2.0683(16) . ?
O1 C40 1.443(2) . ?
O1 C42 1.453(2) . ?
N1 C1 1.331(2) . ?
N1 C6 1.452(2) . ?
N2 C1 1.337(2) . ?
N2 C12 1.462(2) . ?
N3 C18 1.426(2) . ?
C1 C2 1.518(2) . ?
C2 C3 1.529(3) . ?
C3 C4 1.529(3) . ?
C4 C5 1.486(4) . ?
C6 C11 1.514(3) . ?
C6 C7 1.512(3) . ?
C7 C8 1.521(3) . ?
C8 C9 1.515(3) . ?
C9 C10 1.505(3) . ?
C10 C11 1.531(3) . ?
C12 C17 1.526(3) . ?
C12 C13 1.527(3) . ?
C13 C14 1.528(3) . ?
C14 C15 1.520(4) . ?
C15 C16 1.516(3) . ?
C16 C17 1.520(3) . ?
C18 C19 1.413(2) . ?
C18 C23 1.420(2) . ?
C19 C20 1.394(3) . ?
C19 C24 1.522(3) . ?
C20 C21 1.376(3) . ?
C21 C22 1.385(3) . ?
C22 C23 1.389(3) . ?
C23 C27 1.523(2) . ?
C24 C26 1.529(3) . ?
C24 C25 1.532(3) . ?
C27 C29 1.517(3) . ?
C27 C28 1.531(3) . ?
C30 C31 1.515(3) . ?
C31 C32 1.528(4) . ?
C32 C33 1.486(5) . ?
C34 C35 1.382(3) . ?
C34 C39 1.393(3) . ?
C35 C36 1.390(3) . ?
C36 C37 1.382(4) . ?
C37 C38 1.379(4) . ?
C38 C39 1.383(3) . ?
C40 C41 1.482(4) . ?
C42 C43 1.491(3) . ?
